data_8102400
loop_
_publ_author_name
'Torsten Beweries'
'Vladimir V. Burlakov'
'Uwe Rosenthal'
'Anke Spannenberg'

_publ_section_title
;
 Crystal structure of
 1,1-bis(pentamethylcyclopentadienyl)-4,5-bis(trimethylsilyl)-1-hafnafuran-3-one,
 Hf(C10H15)2(Me3SiC2SiMe3CO2)
;
_journal_issue 1
_journal_name_full 'Zeitschrift f\"ur Kristallographie - New Crystal Structures'
_journal_page_first 93
_journal_volume 224
_journal_year 2009
_chemical_formula_sum 'C29 H48 Hf O2 Si2'
_chemical_formula_weight 663.34
_chemical_name_systematic
; 
1,1-Bis(pentamethylcyclopentadienyl)-4,5-
bis(trimethylsilyl)-1-hafnafuran-3-one. C~29~H~48~HfO~2~Si~2~
;
_space_group_IT_number 62
_symmetry_cell_setting orthorhombic
_symmetry_space_group_name_Hall '-P 2ac 2n'
_symmetry_space_group_name_H-M 'P n m a'
_atom_sites_solution_hydrogens geom
_atom_sites_solution_primary direct
_atom_sites_solution_secondary difmap
_audit_creation_method SHELXL-97
_cell_angle_alpha 90.00
_cell_angle_beta 90.00
_cell_angle_gamma 90.00
_cell_formula_units_Z 4
_cell_length_a 16.8546(4)
_cell_length_b 14.4139(6)
_cell_length_c 12.1421(3)
_cell_measurement_reflns_used 12281
_cell_measurement_temperature 200(2)
_cell_measurement_theta_max 29.58
_cell_measurement_theta_min 2.02
_cell_volume 2949.81(16)
_computing_data_collection STOE-X-AREA
_computing_molecular_graphics XP
_computing_structure_refinement 'SHELXL-97 (Sheldrick, 1997)'
_computing_structure_solution 'SHELXS-97 (Sheldrick, 1990)'
_diffrn_ambient_temperature 200(2)
_diffrn_measured_fraction_theta_full 1.000
_diffrn_measured_fraction_theta_max 1.000
_diffrn_measurement_device_type 'STOE-IPDS II'
_diffrn_radiation_monochromator graphite
_diffrn_radiation_source 'fine-focus sealed tube'
_diffrn_radiation_type MoK\a
_diffrn_radiation_wavelength 0.71073
_diffrn_reflns_av_R_equivalents 0.0465
_diffrn_reflns_av_sigmaI/netI 0.0319
_diffrn_reflns_limit_h_max 20
_diffrn_reflns_limit_h_min -19
_diffrn_reflns_limit_k_max 17
_diffrn_reflns_limit_k_min -17
_diffrn_reflns_limit_l_max 14
_diffrn_reflns_limit_l_min -14
_diffrn_reflns_number 40712
_diffrn_reflns_theta_full 26.00
_diffrn_reflns_theta_max 26.00
_diffrn_reflns_theta_min 2.07
_exptl_absorpt_coefficient_mu 3.641
_exptl_absorpt_correction_T_max 0.6313
_exptl_absorpt_correction_T_min 0.4428
_exptl_absorpt_correction_type numerical
_exptl_crystal_colour yellow
_exptl_crystal_density_diffrn 1.494
_exptl_crystal_density_method 'not measured'
_exptl_crystal_description prism
_exptl_crystal_F_000 1352
_exptl_crystal_size_max 0.2
_exptl_crystal_size_mid 0.2
_exptl_crystal_size_min 0.2
_refine_diff_density_max 1.450
_refine_diff_density_min -0.983
_refine_diff_density_rms 0.086
_refine_ls_extinction_method none
_refine_ls_goodness_of_fit_ref 0.923
_refine_ls_hydrogen_treatment constr
_refine_ls_matrix_type full
_refine_ls_number_parameters 169
_refine_ls_number_reflns 3023
_refine_ls_number_restraints 0
_refine_ls_restrained_S_all 0.923
_refine_ls_R_factor_all 0.0311
_refine_ls_R_factor_gt 0.0203
_refine_ls_shift/su_max 0.001
_refine_ls_shift/su_mean 0.000
_refine_ls_structure_factor_coef Fsqd
_refine_ls_weighting_details 'calc w=1/[\s^2^(Fo^2^)+(0.0226P)^2^+0.0000P] where P=(Fo^2^+2Fc^2^)/3'
_refine_ls_weighting_scheme calc
_refine_ls_wR_factor_gt 0.0397
_refine_ls_wR_factor_ref 0.0409
_reflns_number_gt 2462
_reflns_number_total 3023
_reflns_threshold_expression >2sigma(I)
_cod_data_source_file 1267-2498.cff
_cod_data_source_block ks640
_cod_original_sg_symbol_H-M Pnma
_cod_database_code 8102400

loop_
_symmetry_equiv_pos_as_xyz
'x, y, z'
'-x+1/2, -y, z+1/2'
'-x, y+1/2, -z'
'x+1/2, -y+1/2, -z+1/2'
'-x, -y, -z'
'x-1/2, y, -z-1/2'
'x, -y-1/2, z'
'-x-1/2, y-1/2, z-1/2'

loop_
_atom_site_label
_atom_site_type_symbol
_atom_site_fract_x
_atom_site_fract_y
_atom_site_fract_z
_atom_site_U_iso_or_equiv
_atom_site_adp_type
_atom_site_occupancy
_atom_site_symmetry_multiplicity
_atom_site_Wyckoff_symbol
_atom_site_calc_flag
_atom_site_refinement_flags
_atom_site_disorder_assembly
_atom_site_disorder_group
C1 C 0.3254(3) 0.2500 0.0119(3) 0.0179(8) Uani 1 4 c d S . .
C2 C 0.2471(2) 0.2500 -0.0194(3) 0.0188(8) Uani 1 4 c d S . .
C3 C 0.1864(2) 0.2500 0.0726(4) 0.0213(9) Uani 1 4 c d S . .
C4 C 0.5082(3) 0.2500 -0.0249(4) 0.0390(12) Uani 1 4 c d S . .
H4A H 0.5123 0.3039 0.0240 0.059 Uiso 0.50 8 d calc PR . .
H4B H 0.5500 0.2531 -0.0809 0.059 Uiso 1 8 d calc SR . .
H4C H 0.5143 0.1930 0.0183 0.059 Uiso 0.50 8 d calc PR . .
C5 C 0.4074(2) 0.1441(3) -0.1856(3) 0.0415(9) Uani 1 8 d d . . .
H5A H 0.3565 0.1402 -0.2244 0.062 Uiso 1 8 d calc R . .
H5B H 0.4148 0.0884 -0.1405 0.062 Uiso 1 8 d calc R . .
H5C H 0.4506 0.1487 -0.2394 0.062 Uiso 1 8 d calc R . .
C6 C 0.2430(3) 0.2500 -0.2898(4) 0.0433(12) Uani 1 4 c d S . .
H6A H 0.2050 0.2500 -0.3509 0.065 Uiso 1 4 c calc SR . .
H6B H 0.2764 0.1945 -0.2942 0.065 Uiso 0.50 8 d calc PR . .
H6C H 0.2764 0.3055 -0.2942 0.065 Uiso 0.50 8 d calc PR . .
C7 C 0.1256(2) 0.1424(3) -0.1614(3) 0.0427(9) Uani 1 8 d d . . .
H7A H 0.0950 0.1422 -0.2300 0.064 Uiso 1 8 d calc R . .
H7B H 0.0892 0.1408 -0.0985 0.064 Uiso 1 8 d calc R . .
H7C H 0.1602 0.0878 -0.1592 0.064 Uiso 1 8 d calc R . .
C8 C 0.29715(17) 0.08091(19) 0.2086(3) 0.0225(6) Uani 1 8 d d . . .
C9 C 0.2967(2) 0.1127(2) 0.3185(3) 0.0274(7) Uani 1 8 d d . . .
C10 C 0.3759(2) 0.1332(2) 0.3497(3) 0.0298(8) Uani 1 8 d d . . .
C11 C 0.42505(19) 0.1176(2) 0.2569(3) 0.0273(7) Uani 1 8 d d . . .
C12 C 0.37647(18) 0.0837(2) 0.1703(3) 0.0222(7) Uani 1 8 d d . . .
C13 C 0.22786(19) 0.0439(2) 0.1453(3) 0.0325(8) Uani 1 8 d d . . .
H13A H 0.2232 -0.0230 0.1579 0.049 Uiso 1 8 d calc R . .
H13B H 0.2358 0.0556 0.0666 0.049 Uiso 1 8 d calc R . .
H13C H 0.1792 0.0748 0.1700 0.049 Uiso 1 8 d calc R . .
C14 C 0.2245(2) 0.1187(3) 0.3914(3) 0.0471(10) Uani 1 8 d d . . .
H14A H 0.2180 0.0602 0.4315 0.071 Uiso 1 8 d calc R . .
H14B H 0.1774 0.1302 0.3461 0.071 Uiso 1 8 d calc R . .
H14C H 0.2313 0.1696 0.4441 0.071 Uiso 1 8 d calc R . .
C15 C 0.4054(3) 0.1418(3) 0.4663(3) 0.0522(11) Uani 1 8 d d . . .
H15A H 0.4155 0.0798 0.4963 0.078 Uiso 1 8 d calc R . .
H15B H 0.3652 0.1731 0.5113 0.078 Uiso 1 8 d calc R . .
H15C H 0.4546 0.1779 0.4672 0.078 Uiso 1 8 d calc R . .
C16 C 0.51471(19) 0.1170(3) 0.2580(4) 0.0439(10) Uani 1 8 d d . . .
H16A H 0.5337 0.0563 0.2830 0.066 Uiso 1 8 d calc R . .
H16B H 0.5340 0.1652 0.3082 0.066 Uiso 1 8 d calc R . .
H16C H 0.5346 0.1292 0.1836 0.066 Uiso 1 8 d calc R . .
C17 C 0.4038(2) 0.0399(2) 0.0660(3) 0.0344(8) Uani 1 8 d d . . .
H17A H 0.4163 -0.0256 0.0795 0.052 Uiso 1 8 d calc R . .
H17B H 0.4513 0.0720 0.0393 0.052 Uiso 1 8 d calc R . .
H17C H 0.3617 0.0443 0.0105 0.052 Uiso 1 8 d calc R . .
Hf1 Hf 0.333596(10) 0.2500 0.202298(14) 0.01590(5) Uani 1 4 c d S . .
O1 O 0.21431(16) 0.2500 0.1743(2) 0.0205(6) Uani 1 4 c d S . .
O2 O 0.11513(17) 0.2500 0.0541(3) 0.0308(7) Uani 1 4 c d S . .
Si1 Si 0.40801(7) 0.2500 -0.09424(10) 0.0250(3) Uani 1 4 c d S . .
Si2 Si 0.18724(7) 0.2500 -0.15451(10) 0.0242(3) Uani 1 4 c d S . .

loop_
_atom_site_aniso_label
_atom_site_aniso_U_11
_atom_site_aniso_U_22
_atom_site_aniso_U_33
_atom_site_aniso_U_23
_atom_site_aniso_U_13
_atom_site_aniso_U_12
C1 0.021(2) 0.0124(17) 0.0200(19) 0.000 0.0030(18) 0.000
C2 0.022(2) 0.0162(19) 0.018(2) 0.000 0.0000(17) 0.000
C3 0.021(2) 0.019(2) 0.024(2) 0.000 -0.0023(17) 0.000
C4 0.025(2) 0.049(3) 0.043(3) 0.000 0.000(2) 0.000
C5 0.045(2) 0.051(2) 0.028(2) -0.0102(17) 0.0043(16) 0.0117(18)
C6 0.046(3) 0.063(3) 0.021(2) 0.000 -0.001(3) 0.000
C7 0.045(2) 0.043(2) 0.039(2) -0.0090(17) -0.0054(18) -0.0107(18)
C8 0.0243(14) 0.0144(13) 0.0287(16) 0.0059(14) -0.0029(15) -0.0027(11)
C9 0.0337(16) 0.0235(16) 0.0250(19) 0.0086(13) 0.0034(14) -0.0007(13)
C10 0.042(2) 0.0206(16) 0.0264(17) 0.0037(13) -0.0089(16) 0.0027(15)
C11 0.0229(16) 0.0199(14) 0.0390(17) 0.0013(14) -0.0088(14) 0.0037(14)
C12 0.0211(15) 0.0164(14) 0.0292(18) 0.0005(12) -0.0011(12) 0.0014(12)
C13 0.0288(17) 0.0223(16) 0.046(2) 0.0019(15) -0.0057(16) -0.0073(14)
C14 0.054(2) 0.048(2) 0.039(2) 0.0116(18) 0.023(2) -0.0055(19)
C15 0.082(3) 0.041(2) 0.034(2) 0.0070(17) -0.024(2) 0.001(2)
C16 0.0241(18) 0.038(2) 0.069(3) -0.0055(18) -0.0164(17) 0.0076(16)
C17 0.0357(18) 0.0228(17) 0.045(2) -0.0100(15) 0.0082(17) 0.0008(14)
Hf1 0.01624(8) 0.01529(8) 0.01617(8) 0.000 0.00059(9) 0.000
O1 0.0147(14) 0.0271(15) 0.0198(16) 0.000 -0.0001(11) 0.000
O2 0.0188(15) 0.044(2) 0.0292(18) 0.000 -0.0011(14) 0.000
Si1 0.0217(6) 0.0314(7) 0.0219(6) 0.000 0.0063(5) 0.000
Si2 0.0252(7) 0.0279(6) 0.0196(5) 0.000 -0.0035(5) 0.000

loop_
_atom_type_symbol
_atom_type_description
_atom_type_scat_dispersion_real
_atom_type_scat_dispersion_imag
_atom_type_scat_source
C C 0.0033 0.0016 'International Tables Vol C Tables 4.2.6.8 and 6.1.1.4'
H H 0.0000 0.0000 'International Tables Vol C Tables 4.2.6.8 and 6.1.1.4'
O O 0.0106 0.0060 'International Tables Vol C Tables 4.2.6.8 and 6.1.1.4'
Si Si 0.0817 0.0704 'International Tables Vol C Tables 4.2.6.8 and 6.1.1.4'
Hf Hf -0.5830 6.1852 'International Tables Vol C Tables 4.2.6.8 and 6.1.1.4'

loop_
_geom_angle_atom_site_label_1
_geom_angle_atom_site_label_2
_geom_angle_atom_site_label_3
_geom_angle
_geom_angle_site_symmetry_1
_geom_angle_site_symmetry_3
_geom_angle_publ_flag
C2 C1 Si1 121.1(3) . . ?
C2 C1 Hf1 109.5(3) . . ?
Si1 C1 Hf1 129.4(2) . . ?
C1 C2 C3 116.5(4) . . ?
C1 C2 Si2 137.6(3) . . ?
C3 C2 Si2 105.9(3) . . ?
O2 C3 O1 121.5(4) . . ?
O2 C3 C2 121.9(4) . . ?
O1 C3 C2 116.6(3) . . ?
C9 C8 C12 107.8(3) . . ?
C9 C8 C13 126.7(3) . . ?
C12 C8 C13 125.3(3) . . ?
C9 C8 Hf1 73.48(17) . . ?
C12 C8 Hf1 74.42(17) . . ?
C13 C8 Hf1 121.4(2) . . ?
C8 C9 C10 108.4(3) . . ?
C8 C9 C14 125.4(3) . . ?
C10 C9 C14 126.1(3) . . ?
C8 C9 Hf1 73.92(16) . . ?
C10 C9 Hf1 75.64(19) . . ?
C14 C9 Hf1 119.0(2) . . ?
C11 C10 C9 107.7(3) . . ?
C11 C10 C15 124.6(3) . . ?
C9 C10 C15 125.4(3) . . ?
C11 C10 Hf1 73.25(17) . . ?
C9 C10 Hf1 71.85(18) . . ?
C15 C10 Hf1 134.1(2) . . ?
C10 C11 C12 107.9(3) . . ?
C10 C11 C16 125.4(3) . . ?
C12 C11 C16 125.6(3) . . ?
C10 C11 Hf1 74.51(18) . . ?
C12 C11 Hf1 73.42(17) . . ?
C16 C11 Hf1 127.8(2) . . ?
C8 C12 C11 108.1(3) . . ?
C8 C12 C17 124.0(3) . . ?
C11 C12 C17 126.7(3) . . ?
C8 C12 Hf1 73.00(17) . . ?
C11 C12 Hf1 74.10(17) . . ?
C17 C12 Hf1 128.4(2) . . ?
O1 Hf1 C1 76.99(13) . . ?
O1 Hf1 C9 81.32(9) . 7_565 ?
C1 Hf1 C9 123.12(8) . 7_565 ?
O1 Hf1 C9 81.33(9) . . ?
C1 Hf1 C9 123.12(8) . . ?
C9 Hf1 C9 104.19(15) 7_565 . ?
O1 Hf1 C8 76.36(7) . 7_565 ?
C1 Hf1 C8 90.91(8) . 7_565 ?
C9 Hf1 C8 32.61(11) 7_565 7_565 ?
C9 Hf1 C8 133.40(11) . 7_565 ?
O1 Hf1 C8 76.36(7) . . ?
C1 Hf1 C8 90.91(8) . . ?
C9 Hf1 C8 133.40(11) 7_565 . ?
C9 Hf1 C8 32.60(11) . . ?
C8 Hf1 C8 151.50(13) 7_565 . ?
O1 Hf1 C12 104.81(7) . 7_565 ?
C1 Hf1 C12 82.18(8) . 7_565 ?
C9 Hf1 C12 53.87(10) 7_565 7_565 ?
C9 Hf1 C12 154.61(10) . 7_565 ?
C8 Hf1 C12 32.58(9) 7_565 7_565 ?
C8 Hf1 C12 172.46(11) . 7_565 ?
O1 Hf1 C12 104.82(7) . . ?
C1 Hf1 C12 82.18(8) . . ?
C9 Hf1 C12 154.61(10) 7_565 . ?
C9 Hf1 C12 53.87(10) . . ?
C8 Hf1 C12 172.45(11) 7_565 . ?
C8 Hf1 C12 32.58(9) . . ?
C12 Hf1 C12 142.21(14) 7_565 . ?
O1 Hf1 C11 129.90(7) . 7_565 ?
C1 Hf1 C11 107.26(10) . 7_565 ?
C9 Hf1 C11 53.91(11) 7_565 7_565 ?
C9 Hf1 C11 126.60(11) . 7_565 ?
C8 Hf1 C11 54.00(9) 7_565 7_565 ?
C8 Hf1 C11 150.25(10) . 7_565 ?
C12 Hf1 C11 32.48(10) 7_565 7_565 ?
C12 Hf1 C11 125.29(10) . 7_565 ?
O1 Hf1 C11 129.90(7) . . ?
C1 Hf1 C11 107.26(10) . . ?
C9 Hf1 C11 126.60(11) 7_565 . ?
C9 Hf1 C11 53.91(11) . . ?
C8 Hf1 C11 150.25(10) 7_565 . ?
C8 Hf1 C11 54.00(9) . . ?
C12 Hf1 C11 125.29(10) 7_565 . ?
C12 Hf1 C11 32.48(10) . . ?
C11 Hf1 C11 97.37(14) 7_565 . ?
O1 Hf1 C10 113.03(10) . 7_565 ?
C1 Hf1 C10 135.64(8) . 7_565 ?
C9 Hf1 C10 32.51(10) 7_565 7_565 ?
C9 Hf1 C10 101.24(11) . 7_565 ?
C8 Hf1 C10 53.78(11) 7_565 7_565 ?
C8 Hf1 C10 133.19(11) . 7_565 ?
C12 Hf1 C10 53.51(10) 7_565 7_565 ?
C12 Hf1 C10 130.56(10) . 7_565 ?
C11 Hf1 C10 32.24(11) 7_565 7_565 ?
C11 Hf1 C10 98.19(10) . 7_565 ?
O1 Hf1 C10 113.04(10) . . ?
C1 Hf1 C10 135.64(8) . . ?
C9 Hf1 C10 101.24(11) 7_565 . ?
C9 Hf1 C10 32.51(10) . . ?
C8 Hf1 C10 133.19(11) 7_565 . ?
C8 Hf1 C10 53.78(11) . . ?
C12 Hf1 C10 130.56(10) 7_565 . ?
C12 Hf1 C10 53.51(10) . . ?
C11 Hf1 C10 98.20(10) 7_565 . ?
C11 Hf1 C10 32.24(11) . . ?
C10 Hf1 C10 82.28(15) 7_565 . ?
C3 O1 Hf1 120.4(2) . . ?
C4 Si1 C5 105.50(15) . . ?
C4 Si1 C5 105.51(15) . 7_565 ?
C5 Si1 C5 108.0(2) . 7_565 ?
C4 Si1 C1 110.7(2) . . ?
C5 Si1 C1 113.30(14) . . ?
C5 Si1 C1 113.30(14) 7_565 . ?
C7 Si2 C7 112.2(3) 7_565 . ?
C7 Si2 C6 103.73(15) 7_565 . ?
C7 Si2 C6 103.72(15) . . ?
C7 Si2 C2 109.23(14) 7_565 . ?
C7 Si2 C2 109.23(14) . . ?
C6 Si2 C2 118.7(2) . . ?

loop_
_geom_bond_atom_site_label_1
_geom_bond_atom_site_label_2
_geom_bond_distance
_geom_bond_site_symmetry_2
_geom_bond_publ_flag
C1 C2 1.373(6) . ?
C1 Si1 1.898(4) . ?
C1 Hf1 2.316(4) . ?
C2 C3 1.515(6) . ?
C2 Si2 1.926(4) . ?
C3 O2 1.222(5) . ?
C3 O1 1.322(5) . ?
C4 Si1 1.887(5) . ?
C5 Si1 1.887(4) . ?
C6 Si2 1.892(5) . ?
C7 Si2 1.869(4) . ?
C8 C9 1.410(5) . ?
C8 C12 1.416(4) . ?
C8 C13 1.496(4) . ?
C8 Hf1 2.515(3) . ?
C9 C10 1.419(4) . ?
C9 C14 1.507(5) . ?
C9 Hf1 2.509(3) . ?
C10 C11 1.416(5) . ?
C10 C15 1.506(5) . ?
C10 Hf1 2.558(3) . ?
C11 C12 1.419(4) . ?
C11 C16 1.511(4) . ?
C11 Hf1 2.542(3) . ?
C12 C17 1.489(4) . ?
C12 Hf1 2.533(3) . ?
Hf1 O1 2.039(3) . ?
Hf1 C9 2.509(3) 7_565 ?
Hf1 C8 2.515(3) 7_565 ?
Hf1 C12 2.533(3) 7_565 ?
Hf1 C11 2.542(3) 7_565 ?
Hf1 C10 2.558(3) 7_565 ?
Si1 C5 1.887(4) 7_565 ?
Si2 C7 1.869(4) 7_565 ?
